data_1567757
loop_
_publ_author_name
'Liao, Ling'
'Zhang, Ying'
'Wu, Zhong-Wei'
'Ye, Zhong-Tian'
'Zhang, Xue-Xin'
'Chen, Guangying'
'Yu, Jin-Sheng'

_publ_section_title
;
 Nickel-catalyzed regio- and enantio-selective Markovnikov
 hydromonofluoroalkylation of 1,3-dienes
;
_journal_issue 42
_journal_name_full 'Chemical Science'
_journal_page_first 12519
_journal_page_last 12526
_journal_paper_doi 10.1039/D2SC03958C
_journal_volume 13
_journal_year 2022
_chemical_formula_sum 'C21 H23 F O4'
_chemical_formula_weight 358.39
_space_group_crystal_system monoclinic
_space_group_IT_number 4
_space_group_name_Hall 'P 2yb'
_space_group_name_H-M_alt 'P 1 21 1'
_atom_sites_solution_hydrogens geom
_audit_creation_method SHELXL-2017/1
_audit_update_record
;
2021-12-20 deposited with the CCDC.	2022-09-13 downloaded from the CCDC.
;
_cell_angle_alpha 90
_cell_angle_beta 98.051(2)
_cell_angle_gamma 90
_cell_formula_units_Z 2
_cell_length_a 8.0920(2)
_cell_length_b 5.94840(10)
_cell_length_c 19.5057(4)
_cell_measurement_temperature 293(2)
_cell_volume 929.64(3)
_computing_structure_refinement 'SHELXL-2017/1 (Sheldrick, 2017)'
_computing_structure_solution 'SHELXT 2014/5 (Sheldrick, 2014)'
_diffrn_ambient_temperature 293(2)
_diffrn_measured_fraction_theta_full 0.997
_diffrn_measured_fraction_theta_max 0.997
_diffrn_radiation_type CuK\a
_diffrn_radiation_wavelength 1.54184
_diffrn_reflns_av_R_equivalents 0.0550
_diffrn_reflns_av_unetI/netI 0.0357
_diffrn_reflns_Laue_measured_fraction_full 0.997
_diffrn_reflns_Laue_measured_fraction_max 0.997
_diffrn_reflns_limit_h_max 9
_diffrn_reflns_limit_h_min -9
_diffrn_reflns_limit_k_max 7
_diffrn_reflns_limit_k_min -7
_diffrn_reflns_limit_l_max 23
_diffrn_reflns_limit_l_min -23
_diffrn_reflns_number 18308
_diffrn_reflns_point_group_measured_fraction_full 0.994
_diffrn_reflns_point_group_measured_fraction_max 0.994
_diffrn_reflns_theta_full 67.052
_diffrn_reflns_theta_max 67.052
_diffrn_reflns_theta_min 4.579
_exptl_absorpt_coefficient_mu 0.778
_exptl_crystal_density_diffrn 1.280
_exptl_crystal_F_000 380
_exptl_crystal_size_max 0.320
_exptl_crystal_size_mid 0.280
_exptl_crystal_size_min 0.160
_refine_diff_density_max 0.142
_refine_diff_density_min -0.123
_refine_diff_density_rms 0.027
_refine_ls_abs_structure_details
;
 Flack x determined using 1319 quotients [(I+)-(I-)]/[(I+)+(I-)]
 (Parsons, Flack and Wagner, Acta Cryst. B69 (2013) 249-259).
;
_refine_ls_abs_structure_Flack 0.03(9)
_refine_ls_extinction_coef 0.0031(8)
_refine_ls_extinction_expression Fc^*^=kFc[1+0.001xFc^2^\l^3^/sin(2\q)]^-1/4^
_refine_ls_extinction_method 'SHELXL-2017/1 (Sheldrick 2017)'
_refine_ls_goodness_of_fit_ref 1.044
_refine_ls_hydrogen_treatment constr
_refine_ls_matrix_type full
_refine_ls_number_parameters 239
_refine_ls_number_reflns 3278
_refine_ls_number_restraints 1
_refine_ls_restrained_S_all 1.044
_refine_ls_R_factor_all 0.0312
_refine_ls_R_factor_gt 0.0289
_refine_ls_shift/su_max 0.000
_refine_ls_shift/su_mean 0.000
_refine_ls_structure_factor_coef Fsqd
_refine_ls_weighting_details 'w=1/[\s^2^(Fo^2^)+(0.0388P)^2^+0.0412P] where P=(Fo^2^+2Fc^2^)/3'
_refine_ls_weighting_scheme calc
_refine_ls_wR_factor_gt 0.0721
_refine_ls_wR_factor_ref 0.0733
_reflns_Friedel_coverage 0.803
_reflns_Friedel_fraction_full 0.991
_reflns_Friedel_fraction_max 0.991
_reflns_number_gt 3105
_reflns_number_total 3278
_reflns_threshold_expression 'I > 2\s(I)'
_cod_data_source_file d2sc03958c2.cif
_cod_data_source_block exp_2326
_cod_depositor_comments 'Adding full bibliography for 1567757--1567758.cif.'
_cod_original_sg_symbol_H-M 'P 21'
_cod_database_code 1567757
_shelx_shelxl_version_number 2017/1
_shelx_space_group_comment
;
The symmetry employed for this shelxl refinement is uniquely defined
by the following loop, which should always be used as a source of
symmetry information in preference to the above space-group names.
They are only intended as comments.
;
_shelx_estimated_absorpt_t_min 0.789
_shelx_estimated_absorpt_t_max 0.886

loop_
_space_group_symop_operation_xyz
'x, y, z'
'-x, y+1/2, -z'

loop_
_atom_site_label
_atom_site_type_symbol
_atom_site_fract_x
_atom_site_fract_y
_atom_site_fract_z
_atom_site_U_iso_or_equiv
_atom_site_adp_type
_atom_site_occupancy
_atom_site_site_symmetry_order
_atom_site_calc_flag
_atom_site_refinement_flags_posn
_atom_site_refinement_flags_adp
_atom_site_refinement_flags_occupancy
_atom_site_disorder_assembly
_atom_site_disorder_group
F1 F 0.68937(15) 0.70417(19) 0.85816(6) 0.0326(3) Uani 1 1 d . . . . .
O1 O 0.4801(2) 0.2064(3) 0.87348(7) 0.0382(4) Uani 1 1 d . . . . .
O2 O 0.6782(2) 0.3848(3) 0.94645(7) 0.0404(4) Uani 1 1 d . . . . .
O3 O 0.9348(2) 0.5042(3) 0.80727(9) 0.0444(4) Uani 1 1 d . . . . .
O4 O 0.79613(17) 0.1766(2) 0.79996(7) 0.0306(3) Uani 1 1 d . . . . .
C1 C 0.8037(2) 0.8740(3) 0.47846(10) 0.0252(4) Uani 1 1 d . . . . .
C2 C 0.8750(3) 0.9676(4) 0.42251(10) 0.0293(4) Uani 1 1 d . . . . .
H2 H 0.929733 1.105232 0.428076 0.035 Uiso 1 1 calc R U . . .
C3 C 0.8643(3) 0.8582(4) 0.36073(11) 0.0324(5) Uani 1 1 d . . . . .
H3 H 0.912668 0.920696 0.324604 0.039 Uiso 1 1 calc R U . . .
C4 C 0.7801(3) 0.6503(4) 0.35133(10) 0.0337(5) Uani 1 1 d . . . . .
H4 H 0.771483 0.578189 0.308677 0.040 Uiso 1 1 calc R U . . .
C5 C 0.7112(3) 0.5542(4) 0.40417(10) 0.0295(5) Uani 1 1 d . . . . .
H5 H 0.656671 0.416692 0.397285 0.035 Uiso 1 1 calc R U . . .
C6 C 0.7219(2) 0.6621(3) 0.46956(9) 0.0246(4) Uani 1 1 d . . . . .
C7 C 0.6546(2) 0.5658(3) 0.52618(10) 0.0253(4) Uani 1 1 d . . . . .
H7 H 0.600354 0.427872 0.520218 0.030 Uiso 1 1 calc R U . . .
C8 C 0.6673(2) 0.6702(3) 0.58967(10) 0.0259(4) Uani 1 1 d . . . . .
C9 C 0.7477(3) 0.8841(3) 0.59731(10) 0.0286(5) Uani 1 1 d . . . . .
H9 H 0.755285 0.958671 0.639543 0.034 Uiso 1 1 calc R U . . .
C10 C 0.8133(3) 0.9811(3) 0.54402(10) 0.0294(5) Uani 1 1 d . . . . .
H10 H 0.865540 1.120197 0.550620 0.035 Uiso 1 1 calc R U . . .
C11 C 0.5994(3) 0.5599(3) 0.64691(10) 0.0278(4) Uani 1 1 d . . . . .
H11 H 0.558867 0.414671 0.638645 0.033 Uiso 1 1 calc R U . . .
C12 C 0.5894(3) 0.6442(3) 0.70925(10) 0.0284(4) Uani 1 1 d . . . . .
H12 H 0.630040 0.788839 0.718617 0.034 Uiso 1 1 calc R U . . .
C13 C 0.5172(3) 0.5225(4) 0.76575(10) 0.0279(4) Uani 1 1 d . . . . .
H13 H 0.479803 0.373377 0.748750 0.033 Uiso 1 1 calc R U . . .
C14 C 0.6499(3) 0.4937(3) 0.82964(10) 0.0260(4) Uani 1 1 d . . . . .
C15 C 0.5889(3) 0.3431(3) 0.88505(10) 0.0283(4) Uani 1 1 d . . . . .
C16 C 0.6461(4) 0.2411(5) 1.00435(11) 0.0453(6) Uani 1 1 d . . . . .
H16A H 0.532758 0.184235 0.995910 0.054 Uiso 1 1 calc R U . . .
H16B H 0.658373 0.328244 1.046790 0.054 Uiso 1 1 calc R U . . .
C17 C 0.7660(4) 0.0495(5) 1.01190(13) 0.0541(7) Uani 1 1 d . . . . .
H17A H 0.750108 -0.040183 0.970583 0.081 Uiso 1 1 calc R U . . .
H17B H 0.746985 -0.041109 1.050761 0.081 Uiso 1 1 calc R U . . .
H17C H 0.878091 0.106438 1.019206 0.081 Uiso 1 1 calc R U . . .
C18 C 0.8125(3) 0.3955(3) 0.81099(10) 0.0270(4) Uani 1 1 d . . . . .
C19 C 0.9489(3) 0.0564(4) 0.79016(12) 0.0363(5) Uani 1 1 d . . . . .
H19A H 1.010766 0.143484 0.760283 0.044 Uiso 1 1 calc R U . . .
H19B H 0.920130 -0.086788 0.767819 0.044 Uiso 1 1 calc R U . . .
C20 C 1.0552(3) 0.0174(5) 0.85810(14) 0.0475(6) Uani 1 1 d . . . . .
H20A H 1.153832 -0.063624 0.850751 0.071 Uiso 1 1 calc R U . . .
H20B H 0.993788 -0.068664 0.887660 0.071 Uiso 1 1 calc R U . . .
H20C H 1.086338 0.159277 0.879542 0.071 Uiso 1 1 calc R U . . .
C21 C 0.3667(3) 0.6519(4) 0.78554(11) 0.0367(5) Uani 1 1 d . . . . .
H21A H 0.402860 0.795291 0.804632 0.055 Uiso 1 1 calc R U . . .
H21B H 0.316985 0.567420 0.819291 0.055 Uiso 1 1 calc R U . . .
H21C H 0.286027 0.673845 0.745075 0.055 Uiso 1 1 calc R U . . .

loop_
_atom_site_aniso_label
_atom_site_aniso_U_11
_atom_site_aniso_U_22
_atom_site_aniso_U_33
_atom_site_aniso_U_23
_atom_site_aniso_U_13
_atom_site_aniso_U_12
F1 0.0380(7) 0.0242(6) 0.0343(6) -0.0053(5) 0.0009(5) -0.0015(5)
O1 0.0389(9) 0.0410(9) 0.0349(8) 0.0030(7) 0.0064(7) -0.0099(8)
O2 0.0480(10) 0.0474(10) 0.0241(7) 0.0036(6) -0.0008(6) -0.0090(8)
O3 0.0318(9) 0.0305(8) 0.0738(11) 0.0069(8) 0.0173(8) -0.0007(7)
O4 0.0290(8) 0.0243(7) 0.0390(7) -0.0004(6) 0.0064(6) 0.0021(6)
C1 0.0226(11) 0.0244(10) 0.0278(10) 0.0023(8) 0.0011(8) 0.0020(8)
C2 0.0275(11) 0.0268(10) 0.0334(11) 0.0027(8) 0.0037(8) 0.0005(9)
C3 0.0314(12) 0.0383(12) 0.0288(10) 0.0070(9) 0.0091(9) 0.0039(9)
C4 0.0343(12) 0.0385(12) 0.0288(10) -0.0039(9) 0.0064(8) 0.0016(10)
C5 0.0278(11) 0.0299(11) 0.0307(10) -0.0037(8) 0.0041(8) -0.0012(9)
C6 0.0187(10) 0.0265(10) 0.0278(9) -0.0005(8) 0.0002(7) 0.0030(8)
C7 0.0212(10) 0.0239(10) 0.0303(10) 0.0005(8) 0.0014(8) -0.0013(8)
C8 0.0225(10) 0.0265(10) 0.0279(9) 0.0003(8) 0.0014(7) 0.0008(8)
C9 0.0316(12) 0.0278(10) 0.0257(10) -0.0031(8) 0.0014(8) -0.0032(9)
C10 0.0293(11) 0.0260(10) 0.0316(10) -0.0016(8) 0.0001(8) -0.0035(9)
C11 0.0268(11) 0.0270(10) 0.0292(10) 0.0014(8) 0.0025(8) -0.0016(9)
C12 0.0272(11) 0.0282(10) 0.0289(10) 0.0014(8) 0.0012(8) 0.0007(8)
C13 0.0279(11) 0.0297(10) 0.0259(10) 0.0003(8) 0.0028(8) 0.0006(9)
C14 0.0305(11) 0.0218(10) 0.0257(9) -0.0027(7) 0.0034(8) -0.0017(8)
C15 0.0296(11) 0.0304(11) 0.0253(9) 0.0001(8) 0.0058(8) 0.0033(9)
C16 0.0596(17) 0.0534(15) 0.0232(10) 0.0078(10) 0.0068(10) -0.0014(12)
C17 0.0674(19) 0.0563(16) 0.0386(13) 0.0102(12) 0.0075(12) 0.0041(14)
C18 0.0289(12) 0.0243(10) 0.0277(10) 0.0048(8) 0.0042(8) -0.0005(9)
C19 0.0359(13) 0.0322(11) 0.0438(12) 0.0027(9) 0.0166(10) 0.0078(10)
C20 0.0346(14) 0.0428(14) 0.0625(16) -0.0085(12) -0.0025(11) 0.0103(11)
C21 0.0301(12) 0.0447(14) 0.0352(11) 0.0023(10) 0.0039(9) 0.0074(10)

loop_
_atom_type_symbol
_atom_type_description
_atom_type_scat_dispersion_real
_atom_type_scat_dispersion_imag
_atom_type_scat_source
C C 0.0181 0.0091 'International Tables Vol C Tables 4.2.6.8 and 6.1.1.4'
H H 0.0000 0.0000 'International Tables Vol C Tables 4.2.6.8 and 6.1.1.4'
F F 0.0727 0.0534 'International Tables Vol C Tables 4.2.6.8 and 6.1.1.4'
O O 0.0492 0.0322 'International Tables Vol C Tables 4.2.6.8 and 6.1.1.4'

loop_
_geom_angle_atom_site_label_1
_geom_angle_atom_site_label_2
_geom_angle_atom_site_label_3
_geom_angle
_geom_angle_site_symmetry_1
_geom_angle_site_symmetry_3
_geom_angle_publ_flag
C15 O2 C16 116.79(18) . . ?
C18 O4 C19 115.78(17) . . ?
C2 C1 C10 122.67(19) . . ?
C2 C1 C6 119.10(18) . . ?
C10 C1 C6 118.21(18) . . ?
C3 C2 C1 120.8(2) . . ?
C3 C2 H2 119.6 . . ?
C1 C2 H2 119.6 . . ?
C2 C3 C4 120.2(2) . . ?
C2 C3 H3 119.9 . . ?
C4 C3 H3 119.9 . . ?
C5 C4 C3 120.67(19) . . ?
C5 C4 H4 119.7 . . ?
C3 C4 H4 119.7 . . ?
C4 C5 C6 120.6(2) . . ?
C4 C5 H5 119.7 . . ?
C6 C5 H5 119.7 . . ?
C7 C6 C5 122.33(19) . . ?
C7 C6 C1 119.04(17) . . ?
C5 C6 C1 118.63(18) . . ?
C8 C7 C6 121.99(19) . . ?
C8 C7 H7 119.0 . . ?
C6 C7 H7 119.0 . . ?
C7 C8 C9 118.15(19) . . ?
C7 C8 C11 119.63(18) . . ?
C9 C8 C11 122.22(18) . . ?
C10 C9 C8 121.28(19) . . ?
C10 C9 H9 119.4 . . ?
C8 C9 H9 119.4 . . ?
C9 C10 C1 121.31(19) . . ?
C9 C10 H10 119.3 . . ?
C1 C10 H10 119.3 . . ?
C12 C11 C8 127.3(2) . . ?
C12 C11 H11 116.4 . . ?
C8 C11 H11 116.4 . . ?
C11 C12 C13 124.68(19) . . ?
C11 C12 H12 117.7 . . ?
C13 C12 H12 117.7 . . ?
C12 C13 C21 110.29(17) . . ?
C12 C13 C14 110.40(16) . . ?
C21 C13 C14 109.95(16) . . ?
C12 C13 H13 108.7 . . ?
C21 C13 H13 108.7 . . ?
C14 C13 H13 108.7 . . ?
F1 C14 C18 106.41(16) . . ?
F1 C14 C13 108.65(15) . . ?
C18 C14 C13 112.13(15) . . ?
F1 C14 C15 108.79(15) . . ?
C18 C14 C15 108.43(16) . . ?
C13 C14 C15 112.22(16) . . ?
O1 C15 O2 126.04(19) . . ?
O1 C15 C14 124.31(18) . . ?
O2 C15 C14 109.63(17) . . ?
O2 C16 C17 109.8(2) . . ?
O2 C16 H16A 109.7 . . ?
C17 C16 H16A 109.7 . . ?
O2 C16 H16B 109.7 . . ?
C17 C16 H16B 109.7 . . ?
H16A C16 H16B 108.2 . . ?
C16 C17 H17A 109.5 . . ?
C16 C17 H17B 109.5 . . ?
H17A C17 H17B 109.5 . . ?
C16 C17 H17C 109.5 . . ?
H17A C17 H17C 109.5 . . ?
H17B C17 H17C 109.5 . . ?
O3 C18 O4 126.1(2) . . ?
O3 C18 C14 123.78(19) . . ?
O4 C18 C14 110.16(17) . . ?
O4 C19 C20 110.63(18) . . ?
O4 C19 H19A 109.5 . . ?
C20 C19 H19A 109.5 . . ?
O4 C19 H19B 109.5 . . ?
C20 C19 H19B 109.5 . . ?
H19A C19 H19B 108.1 . . ?
C19 C20 H20A 109.5 . . ?
C19 C20 H20B 109.5 . . ?
H20A C20 H20B 109.5 . . ?
C19 C20 H20C 109.5 . . ?
H20A C20 H20C 109.5 . . ?
H20B C20 H20C 109.5 . . ?
C13 C21 H21A 109.5 . . ?
C13 C21 H21B 109.5 . . ?
H21A C21 H21B 109.5 . . ?
C13 C21 H21C 109.5 . . ?
H21A C21 H21C 109.5 . . ?
H21B C21 H21C 109.5 . . ?

loop_
_geom_bond_atom_site_label_1
_geom_bond_atom_site_label_2
_geom_bond_distance
_geom_bond_site_symmetry_2
_geom_bond_publ_flag
F1 C14 1.389(2) . ?
O1 C15 1.196(3) . ?
O2 C15 1.333(2) . ?
O2 C16 1.468(3) . ?
O3 C18 1.193(3) . ?
O4 C18 1.323(2) . ?
O4 C19 1.463(3) . ?
C1 C2 1.418(3) . ?
C1 C10 1.421(3) . ?
C1 C6 1.423(3) . ?
C2 C3 1.361(3) . ?
C2 H2 0.9300 . ?
C3 C4 1.411(3) . ?
C3 H3 0.9300 . ?
C4 C5 1.364(3) . ?
C4 H4 0.9300 . ?
C5 C6 1.420(3) . ?
C5 H5 0.9300 . ?
C6 C7 1.419(3) . ?
C7 C8 1.376(3) . ?
C7 H7 0.9300 . ?
C8 C9 1.427(3) . ?
C8 C11 1.467(3) . ?
C9 C10 1.360(3) . ?
C9 H9 0.9300 . ?
C10 H10 0.9300 . ?
C11 C12 1.328(3) . ?
C11 H11 0.9300 . ?
C12 C13 1.504(3) . ?
C12 H12 0.9300 . ?
C13 C21 1.535(3) . ?
C13 C14 1.537(3) . ?
C13 H13 0.9800 . ?
C14 C18 1.529(3) . ?
C14 C15 1.538(3) . ?
C16 C17 1.490(4) . ?
C16 H16A 0.9700 . ?
C16 H16B 0.9700 . ?
C17 H17A 0.9600 . ?
C17 H17B 0.9600 . ?
C17 H17C 0.9600 . ?
C19 C20 1.494(3) . ?
C19 H19A 0.9700 . ?
C19 H19B 0.9700 . ?
C20 H20A 0.9600 . ?
C20 H20B 0.9600 . ?
C20 H20C 0.9600 . ?
C21 H21A 0.9600 . ?
C21 H21B 0.9600 . ?
C21 H21C 0.9600 . ?
